data_7135233
loop_
_publ_author_name
'Zhang, Yin-Fu'
'Zhang, Shuqi'
'Zhao, Yan'
'Xu, Jiying'
'Wang, Xiao-Qing'
'Han, Qiu-Xia'
'Zhang, Chuan-Bao'
'Zhao, Lili'
'Fu, Ji-Ya'

_publ_section_title
;
 Divergent synthesis of polycyclic (aza)fluorenes <i>via</i>
 condition-controlled tandem reaction of
 <i>ortho</i>-hydroxyphenyl-substituted indene-dienes.
;
_journal_name_full 'Chemical communications (Cambridge, England)'
_journal_paper_doi 10.1039/d5cc05813a
_journal_year 2025
_chemical_formula_moiety 'C38 H24 N4 O, C H2 Cl2'
_chemical_formula_sum 'C39 H26 Cl2 N4 O'
_chemical_formula_weight 637.54
_space_group_crystal_system monoclinic
_space_group_IT_number 14
_space_group_name_Hall '-P 2yn'
_space_group_name_H-M_alt 'P 1 21/n 1'
_atom_sites_solution_hydrogens geom
_audit_update_record
;
2024-12-09 deposited with the CCDC.	2025-11-14 downloaded from the CCDC.
;
_cell_angle_alpha 90
_cell_angle_beta 96.4050(10)
_cell_angle_gamma 90
_cell_formula_units_Z 4
_cell_length_a 11.1010(3)
_cell_length_b 10.5875(3)
_cell_length_c 26.8424(7)
_cell_measurement_reflns_used 9965
_cell_measurement_temperature 150.(2)
_cell_measurement_theta_max 68.6339
_cell_measurement_theta_min 3.3136
_cell_volume 3135.14(15)
_computing_cell_refinement 'SAINT V8.38A (Bruker AXS Inc., 2017)'
_computing_data_collection 'Bruker Instrument Service vV6.2.15'
_computing_data_reduction 'SAINT V8.38A (Bruker AXS Inc., 2017)'
_computing_molecular_graphics 'shelXle (C.B. Huebschle, rev 882)'
_computing_structure_refinement 'SHELXL-2017/1 (Sheldrick, 2017)'
_computing_structure_solution 'SHELXT 2014/5 (Sheldrick, 2014)'
_diffrn_ambient_temperature 150.(2)
_diffrn_detector_area_resol_mean 7.3910
_diffrn_measured_fraction_theta_full 0.995
_diffrn_measured_fraction_theta_max 0.995
_diffrn_measurement_device_type 'Bruker D8 QUEST PHOTON II'
_diffrn_radiation_monochromator 'Helixos MX multilayer Optic'
_diffrn_radiation_type 'Cu K\a'
_diffrn_radiation_wavelength 1.54178
_diffrn_reflns_av_R_equivalents 0.0806
_diffrn_reflns_av_unetI/netI 0.0562
_diffrn_reflns_limit_h_max 13
_diffrn_reflns_limit_h_min -12
_diffrn_reflns_limit_k_max 12
_diffrn_reflns_limit_k_min -12
_diffrn_reflns_limit_l_max 31
_diffrn_reflns_limit_l_min -32
_diffrn_reflns_number 26650
_diffrn_reflns_theta_full 68.63
_diffrn_reflns_theta_max 68.63
_diffrn_reflns_theta_min 3.31
_diffrn_source 'Ius Diamond'
_diffrn_source_type Microfocus
_exptl_absorpt_coefficient_mu 2.169
_exptl_absorpt_correction_T_max 0.83
_exptl_absorpt_correction_T_min 0.44
_exptl_absorpt_correction_type multi-scan
_exptl_absorpt_process_details
;
SADABS-2016/2 - Bruker AXS area detector scaling and absorption correction
;
_exptl_crystal_colour 'clear light colourless'
_exptl_crystal_density_diffrn 1.351
_exptl_crystal_density_method 'not measured'
_exptl_crystal_description block
_exptl_crystal_F_000 1320
_exptl_crystal_size_max 0.350
_exptl_crystal_size_mid 0.300
_exptl_crystal_size_min 0.090
_refine_diff_density_max 0.441
_refine_diff_density_min -0.533
_refine_ls_extinction_method none
_refine_ls_goodness_of_fit_ref 1.066
_refine_ls_hydrogen_treatment constr
_refine_ls_matrix_type full
_refine_ls_number_parameters 416
_refine_ls_number_reflns 5763
_refine_ls_number_restraints 0
_refine_ls_restrained_S_all 1.066
_refine_ls_R_factor_all 0.0692
_refine_ls_R_factor_gt 0.0580
_refine_ls_shift/su_max 0.001
_refine_ls_shift/su_mean 0.000
_refine_ls_structure_factor_coef Fsqd
_refine_ls_weighting_details 'w=1/[\s^2^(Fo^2^)+(0.1088P)^2^+1.1055P] where P=(Fo^2^+2Fc^2^)/3'
_refine_ls_weighting_scheme calc
_refine_ls_wR_factor_gt 0.1644
_refine_ls_wR_factor_ref 0.1722
_reflns_number_gt 5064
_reflns_number_total 5763
_reflns_threshold_expression 'I > 2\s(I)'
_cod_data_source_file d5cc05813a2.cif
_cod_data_source_block hd_fjy38
_cod_depositor_comments
;
The following automatic conversions were performed:

data item '_exptl_absorpt_correction_type' value 'Multi-Scan' was
changed to 'multi-scan' in accordance with the
/home/data/users/saulius/crontab/automatic-downloads/rss-feeds/RSC/lib/dictionaries/cif_core.dic
dictionary named 'cif_core.dic' version 2.4.2 last updated on
2011-04-26.

Automatic conversion script
Id: cif_fix_values 8170 2020-07-09 18:12:32Z antanas 
;
_cod_database_code 7135233

loop_
_space_group_symop_operation_xyz
'x, y, z'
'-x+1/2, y+1/2, -z+1/2'
'-x, -y, -z'
'x-1/2, -y-1/2, z-1/2'

loop_
_atom_site_type_symbol
_atom_site_label
_atom_site_fract_x
_atom_site_fract_y
_atom_site_fract_z
_atom_site_U_iso_or_equiv
_atom_site_adp_type
_atom_site_calc_flag
_atom_site_refinement_flags_adp
_atom_site_refinement_flags_occupancy
_atom_site_refinement_flags_posn
_atom_site_occupancy
_atom_site_disorder_assembly
_atom_site_disorder_group
Cl Cl1 0.65363(8) 0.21668(10) 0.52276(3) 0.0783(3) Uani d . . . 1 . .
O O1 0.34996(13) 0.35112(14) 0.81557(5) 0.0321(3) Uani d . . . 1 . .
Cl Cl2 0.86590(7) 0.34127(6) 0.49122(3) 0.0566(2) Uani d . . . 1 . .
N N1 0.7931(2) 0.2950(3) 0.65157(8) 0.0535(6) Uani d . . . 1 . .
N N2 0.91093(19) 0.5392(2) 0.76622(8) 0.0417(5) Uani d . . . 1 . .
N N3 1.04830(18) 0.5264(2) 0.91994(8) 0.0460(5) Uani d . . . 1 . .
C C1 0.7513(3) 0.3454(3) 0.53103(12) 0.0603(8) Uani d . . . 1 . .
H H1 0.788918 0.347088 0.566251 0.072 Uiso calc U . R 1 . .
H H2 0.703969 0.42415 0.524787 0.072 Uiso calc U . R 1 . .
C C2 0.7950(2) 0.2609(2) 0.99814(8) 0.0393(5) Uani d . . . 1 . .
H H3 0.835668 0.27219 1.030899 0.047 Uiso calc U . R 1 . .
C C3 0.8294(2) 0.3318(2) 0.95878(8) 0.0339(5) Uani d . . . 1 . .
H H25 0.893124 0.391768 0.96417 0.041 Uiso calc U . R 1 . .
C C4 0.76833(18) 0.31326(18) 0.91089(7) 0.0285(4) Uani d . . . 1 . .
N N4 0.81658(17) 0.21328(18) 0.77438(7) 0.0345(4) Uani d . . . 1 . .
H H26 0.84358 0.1937 0.803845 0.052 Uiso calc U . R 1 . .
C C5 0.78485(17) 0.37315(18) 0.86328(7) 0.0265(4) Uani d . . . 1 . .
C C6 0.67964(17) 0.33382(17) 0.82373(7) 0.0252(4) Uani d . . . 1 . .
C C7 0.59175(16) 0.45084(17) 0.81473(7) 0.0228(4) Uani d . . . 1 . .
H H21 0.643333 0.527447 0.812056 0.027 Uiso calc U . R 1 . .
C C8 0.50420(16) 0.44231(17) 0.76602(7) 0.0236(4) Uani d . . . 1 . .
C C9 0.40899(17) 0.33559(17) 0.77088(7) 0.0252(4) Uani d . . . 1 . .
H H16 0.452706 0.252846 0.773225 0.03 Uiso calc U . R 1 . .
C C10 0.30826(18) 0.32775(18) 0.72774(7) 0.0277(4) Uani d . . . 1 . .
C C11 0.32688(19) 0.2549(2) 0.68603(8) 0.0329(4) Uani d . . . 1 . .
H H19 0.400297 0.209087 0.685444 0.04 Uiso calc U . R 1 . .
C C12 0.2379(2) 0.2492(2) 0.64525(8) 0.0408(5) Uani d . . . 1 . .
H H20 0.251238 0.200388 0.616692 0.049 Uiso calc U . R 1 . .
C C13 0.1306(2) 0.3142(3) 0.64609(9) 0.0445(6) Uani d . . . 1 . .
H H4 0.070357 0.310683 0.618039 0.053 Uiso calc U . R 1 . .
C C14 0.7010(2) 0.1728(2) 0.99010(8) 0.0421(5) Uani d . . . 1 . .
H H5 0.678111 0.125319 1.01756 0.051 Uiso calc U . R 1 . .
C C15 0.67516(18) 0.22455(18) 0.90301(7) 0.0290(4) Uani d . . . 1 . .
C C16 0.62255(18) 0.21869(18) 0.84923(7) 0.0282(4) Uani d . . . 1 . .
H H22 0.53312 0.225977 0.846239 0.034 Uiso calc U . R 1 . .
H H23 0.644371 0.138292 0.833676 0.034 Uiso calc U . R 1 . .
C C17 0.57335(17) 0.41389(17) 0.72176(7) 0.0242(4) Uani d . . . 1 . .
C C18 0.67464(18) 0.34172(18) 0.72690(7) 0.0262(4) Uani d . . . 1 . .
C C19 0.7410(2) 0.3151(2) 0.68526(8) 0.0350(5) Uani d . . . 1 . .
C C20 0.72906(17) 0.29033(18) 0.77530(7) 0.0272(4) Uani d . . . 1 . .
C C21 0.51863(17) 0.48563(18) 0.67871(7) 0.0261(4) Uani d . . . 1 . .
C C22 0.5376(2) 0.4794(2) 0.62799(8) 0.0338(4) Uani d . . . 1 . .
H H11 0.589148 0.416868 0.616356 0.041 Uiso calc U . R 1 . .
C C23 0.4793(2) 0.5667(3) 0.59535(8) 0.0441(6) Uani d . . . 1 . .
H H6 0.492442 0.56545 0.560983 0.053 Uiso calc U . R 1 . .
C C24 0.4017(2) 0.6561(2) 0.61222(9) 0.0447(6) Uani d . . . 1 . .
H H10 0.361927 0.714597 0.589089 0.054 Uiso calc U . R 1 . .
C C25 0.3812(2) 0.6616(2) 0.66235(8) 0.0352(5) Uani d . . . 1 . .
H H9 0.32787 0.722878 0.673584 0.042 Uiso calc U . R 1 . .
C C26 0.44039(16) 0.57540(18) 0.69568(7) 0.0254(4) Uani d . . . 1 . .
C C27 0.44016(17) 0.56963(17) 0.75172(7) 0.0252(4) Uani d . . . 1 . .
H H7 0.356406 0.570237 0.761093 0.03 Uiso calc U . R 1 . .
H H8 0.485573 0.641467 0.768279 0.03 Uiso calc U . R 1 . .
C C28 0.40279(18) 0.41977(18) 0.85577(7) 0.0266(4) Uani d . . . 1 . .
C C29 0.33214(19) 0.4341(2) 0.89511(8) 0.0310(4) Uani d . . . 1 . .
H H15 0.253818 0.39702 0.893164 0.037 Uiso calc U . R 1 . .
C C30 0.3765(2) 0.5023(2) 0.93688(7) 0.0331(4) Uani d . . . 1 . .
H H12 0.328902 0.511587 0.96396 0.04 Uiso calc U . R 1 . .
C C31 0.4905(2) 0.5577(2) 0.93955(7) 0.0329(4) Uani d . . . 1 . .
H H13 0.520639 0.605412 0.968238 0.039 Uiso calc U . R 1 . .
C C32 0.56033(18) 0.54294(18) 0.90008(7) 0.0281(4) Uani d . . . 1 . .
H H14 0.637814 0.581811 0.901812 0.034 Uiso calc U . R 1 . .
C C33 0.51827(17) 0.47192(17) 0.85798(7) 0.0244(4) Uani d . . . 1 . .
C C34 0.19943(18) 0.3917(2) 0.72858(8) 0.0324(4) Uani d . . . 1 . .
H H17 0.185713 0.440528 0.757104 0.039 Uiso calc U . R 1 . .
C C35 0.1105(2) 0.3848(2) 0.68801(9) 0.0417(5) Uani d . . . 1 . .
H H18 0.03591 0.428353 0.6889 0.05 Uiso calc U . R 1 . .
C C36 0.87606(18) 0.45186(19) 0.85337(8) 0.0289(4) Uani d . . . 1 . .
C C37 0.89159(18) 0.4996(2) 0.80437(8) 0.0325(4) Uani d . . . 1 . .
C C38 0.97131(19) 0.4920(2) 0.89097(8) 0.0341(5) Uani d . . . 1 . .
C C39 0.6409(2) 0.1537(2) 0.94270(8) 0.0363(5) Uani d . . . 1 . .
H H24 0.577404 0.093399 0.937391 0.044 Uiso calc U . R 1 . .

loop_
_atom_site_aniso_label
_atom_site_aniso_U_11
_atom_site_aniso_U_22
_atom_site_aniso_U_33
_atom_site_aniso_U_12
_atom_site_aniso_U_13
_atom_site_aniso_U_23
Cl1 0.0707(5) 0.0920(6) 0.0680(5) -0.0393(5) -0.0112(4) 0.0243(4)
O1 0.0290(7) 0.0411(8) 0.0272(7) -0.0113(6) 0.0070(5) -0.0046(6)
Cl2 0.0587(4) 0.0478(4) 0.0670(4) 0.0063(3) 0.0242(3) 0.0021(3)
N1 0.0461(12) 0.0819(16) 0.0339(10) 0.0270(12) 0.0115(9) -0.0029(10)
N2 0.0407(11) 0.0420(10) 0.0432(11) -0.0021(8) 0.0085(8) 0.0075(8)
N3 0.0318(10) 0.0563(12) 0.0490(11) -0.0068(9) 0.0011(9) -0.0092(9)
C1 0.0666(19) 0.0658(18) 0.0520(15) -0.0201(15) 0.0223(13) -0.0050(13)
C2 0.0459(13) 0.0445(12) 0.0270(10) -0.0005(10) 0.0016(9) -0.0005(9)
C3 0.0343(11) 0.0372(11) 0.0300(10) 0.0003(8) 0.0025(8) -0.0012(8)
C4 0.0273(9) 0.0287(9) 0.0298(10) 0.0043(8) 0.0049(7) 0.0001(7)
N4 0.0333(9) 0.0354(9) 0.0345(9) 0.0114(7) 0.0028(7) 0.0003(7)
C5 0.0226(9) 0.0279(9) 0.0289(9) 0.0034(7) 0.0021(7) -0.0003(7)
C6 0.0223(9) 0.0256(9) 0.0274(9) 0.0005(7) 0.0024(7) 0.0008(7)
C7 0.0202(8) 0.0224(8) 0.0257(9) -0.0016(7) 0.0024(7) -0.0007(6)
C8 0.0218(8) 0.0243(9) 0.0249(9) -0.0007(7) 0.0038(7) -0.0019(7)
C9 0.0245(9) 0.0264(9) 0.0250(9) -0.0027(7) 0.0040(7) -0.0018(7)
C10 0.0241(9) 0.0298(10) 0.0293(9) -0.0068(7) 0.0032(7) -0.0006(7)
C11 0.0320(10) 0.0317(10) 0.0353(10) -0.0045(8) 0.0045(8) -0.0063(8)
C12 0.0454(13) 0.0433(12) 0.0330(11) -0.0130(10) 0.0008(9) -0.0075(9)
C13 0.0397(12) 0.0530(14) 0.0377(12) -0.0122(10) -0.0092(9) 0.0040(10)
C14 0.0555(14) 0.0421(12) 0.0297(11) -0.0015(10) 0.0091(10) 0.0051(9)
C15 0.0306(10) 0.0264(9) 0.0302(10) 0.0038(7) 0.0044(8) 0.0002(7)
C16 0.0293(10) 0.0247(9) 0.0307(10) -0.0002(7) 0.0033(7) 0.0024(7)
C17 0.0237(9) 0.0230(8) 0.0261(9) -0.0035(7) 0.0035(7) -0.0028(7)
C18 0.0253(9) 0.0264(9) 0.0274(9) 0.0007(7) 0.0048(7) -0.0040(7)
C19 0.0317(10) 0.0418(11) 0.0311(10) 0.0116(9) 0.0015(8) -0.0023(8)
C20 0.0256(9) 0.0264(9) 0.0297(9) 0.0012(7) 0.0042(7) -0.0014(7)
C21 0.0242(9) 0.0267(9) 0.0271(9) -0.0009(7) 0.0019(7) -0.0008(7)
C22 0.0355(11) 0.0396(11) 0.0264(9) 0.0073(9) 0.0047(8) -0.0016(8)
C23 0.0503(14) 0.0572(14) 0.0250(10) 0.0149(11) 0.0060(9) 0.0037(9)
C24 0.0518(14) 0.0506(13) 0.0308(11) 0.0169(11) 0.0007(10) 0.0076(9)
C25 0.0356(11) 0.0383(11) 0.0309(10) 0.0099(9) 0.0007(8) 0.0013(8)
C26 0.0219(9) 0.0270(9) 0.0274(9) -0.0016(7) 0.0029(7) -0.0024(7)
C27 0.0230(9) 0.0253(9) 0.0273(9) 0.0014(7) 0.0023(7) -0.0007(7)
C28 0.0264(9) 0.0290(9) 0.0243(9) -0.0009(7) 0.0029(7) 0.0009(7)
C29 0.0290(10) 0.0344(10) 0.0308(10) -0.0004(8) 0.0087(8) 0.0028(8)
C30 0.0385(11) 0.0359(10) 0.0263(9) 0.0054(9) 0.0097(8) 0.0042(8)
C31 0.0408(11) 0.0332(10) 0.0248(9) 0.0018(9) 0.0042(8) -0.0024(8)
C32 0.0301(10) 0.0270(9) 0.0267(9) -0.0003(7) 0.0013(7) 0.0011(7)
C33 0.0241(9) 0.0248(9) 0.0245(9) 0.0019(7) 0.0039(7) 0.0015(7)
C34 0.0268(10) 0.0337(10) 0.0371(10) -0.0028(8) 0.0050(8) -0.0031(8)
C35 0.0281(10) 0.0446(12) 0.0508(13) -0.0032(9) -0.0025(9) 0.0019(10)
C36 0.0224(9) 0.0317(10) 0.0324(10) 0.0002(7) 0.0014(7) 0.0010(8)
C37 0.0249(9) 0.0315(10) 0.0412(12) -0.0020(8) 0.0034(8) 0.0018(8)
C38 0.0263(10) 0.0377(11) 0.0382(11) -0.0032(8) 0.0042(8) -0.0022(8)
C39 0.0427(12) 0.0333(10) 0.0339(11) -0.0044(9) 0.0085(9) 0.0021(8)

loop_
_atom_type_symbol
_atom_type_description
_atom_type_scat_dispersion_real
_atom_type_scat_dispersion_imag
_atom_type_scat_source
C C 0.0181 0.0091 'International Tables Vol C Tables 4.2.6.8 and 6.1.1.4'
H H 0.0000 0.0000 'International Tables Vol C Tables 4.2.6.8 and 6.1.1.4'
N N 0.0311 0.0180 'International Tables Vol C Tables 4.2.6.8 and 6.1.1.4'
O O 0.0492 0.0322 'International Tables Vol C Tables 4.2.6.8 and 6.1.1.4'
Cl Cl 0.3639 0.7018 'International Tables Vol C Tables 4.2.6.8 and 6.1.1.4'

loop_
_geom_angle_atom_site_label_1
_geom_angle_atom_site_label_2
_geom_angle_atom_site_label_3
_geom_angle_site_symmetry_1
_geom_angle_site_symmetry_3
_geom_angle
_geom_angle_publ_flag
C28 O1 C9 . . 121.33(15) ?
Cl1 C1 Cl2 . . 112.79(18) ?
Cl1 C1 H1 . . 109.0 ?
Cl2 C1 H1 . . 109.0 ?
Cl1 C1 H2 . . 109.0 ?
Cl2 C1 H2 . . 109.0 ?
H1 C1 H2 . . 107.8 ?
C3 C2 C14 . . 120.5(2) ?
C3 C2 H3 . . 119.7 ?
C14 C2 H3 . . 119.7 ?
C2 C3 C4 . . 118.6(2) ?
C2 C3 H25 . . 120.7 ?
C4 C3 H25 . . 120.7 ?
C15 C4 C3 . . 120.58(19) ?
C15 C4 C5 . . 108.88(17) ?
C3 C4 C5 . . 130.54(19) ?
C20 N4 H26 . . 109.5 ?
C36 C5 C4 . . 127.42(18) ?
C36 C5 C6 . . 123.56(17) ?
C4 C5 C6 . . 109.02(16) ?
C20 C6 C5 . . 110.37(15) ?
C20 C6 C16 . . 109.66(15) ?
C5 C6 C16 . . 102.78(15) ?
C20 C6 C7 . . 112.24(15) ?
C5 C6 C7 . . 107.49(14) ?
C16 C6 C7 . . 113.85(15) ?
C33 C7 C8 . . 108.51(14) ?
C33 C7 C6 . . 112.11(14) ?
C8 C7 C6 . . 113.83(14) ?
C33 C7 H21 . . 107.4 ?
C8 C7 H21 . . 107.4 ?
C6 C7 H21 . . 107.4 ?
C17 C8 C7 . . 110.48(15) ?
C17 C8 C27 . . 103.69(14) ?
C7 C8 C27 . . 112.75(14) ?
C17 C8 C9 . . 109.18(14) ?
C7 C8 C9 . . 109.86(14) ?
C27 C8 C9 . . 110.69(15) ?
O1 C9 C10 . . 106.06(15) ?
O1 C9 C8 . . 111.23(14) ?
C10 C9 C8 . . 115.02(15) ?
O1 C9 H16 . . 108.1 ?
C10 C9 H16 . . 108.1 ?
C8 C9 H16 . . 108.1 ?
C34 C10 C11 . . 119.38(19) ?
C34 C10 C9 . . 121.94(18) ?
C11 C10 C9 . . 118.68(18) ?
C12 C11 C10 . . 120.0(2) ?
C12 C11 H19 . . 120.0 ?
C10 C11 H19 . . 120.0 ?
C13 C12 C11 . . 120.3(2) ?
C13 C12 H20 . . 119.8 ?
C11 C12 H20 . . 119.8 ?
C12 C13 C35 . . 119.9(2) ?
C12 C13 H4 . . 120.0 ?
C35 C13 H4 . . 120.0 ?
C39 C14 C2 . . 120.9(2) ?
C39 C14 H5 . . 119.5 ?
C2 C14 H5 . . 119.5 ?
C39 C15 C4 . . 120.55(19) ?
C39 C15 C16 . . 127.30(19) ?
C4 C15 C16 . . 112.15(17) ?
C15 C16 C6 . . 104.82(15) ?
C15 C16 H22 . . 110.8 ?
C6 C16 H22 . . 110.8 ?
C15 C16 H23 . . 110.8 ?
C6 C16 H23 . . 110.8 ?
H22 C16 H23 . . 108.9 ?
C18 C17 C21 . . 130.01(17) ?
C18 C17 C8 . . 121.33(17) ?
C21 C17 C8 . . 108.39(15) ?
C17 C18 C19 . . 121.66(18) ?
C17 C18 C20 . . 123.53(17) ?
C19 C18 C20 . . 114.74(17) ?
N1 C19 C18 . . 179.0(2) ?
N4 C20 C18 . . 117.31(17) ?
N4 C20 C6 . . 123.68(18) ?
C18 C20 C6 . . 119.00(16) ?
C26 C21 C22 . . 120.98(18) ?
C26 C21 C17 . . 108.36(16) ?
C22 C21 C17 . . 130.59(18) ?
C23 C22 C21 . . 118.21(19) ?
C23 C22 H11 . . 120.9 ?
C21 C22 H11 . . 120.9 ?
C22 C23 C24 . . 120.8(2) ?
C22 C23 H6 . . 119.6 ?
C24 C23 H6 . . 119.6 ?
C23 C24 C25 . . 121.2(2) ?
C23 C24 H10 . . 119.4 ?
C25 C24 H10 . . 119.4 ?
C26 C25 C24 . . 118.6(2) ?
C26 C25 H9 . . 120.7 ?
C24 C25 H9 . . 120.7 ?
C25 C26 C21 . . 120.18(18) ?
C25 C26 C27 . . 128.03(18) ?
C21 C26 C27 . . 111.62(16) ?
C26 C27 C8 . . 103.33(14) ?
C26 C27 H7 . . 111.1 ?
C8 C27 H7 . . 111.1 ?
C26 C27 H8 . . 111.1 ?
C8 C27 H8 . . 111.1 ?
H7 C27 H8 . . 109.1 ?
O1 C28 C33 . . 123.57(17) ?
O1 C28 C29 . . 115.16(17) ?
C33 C28 C29 . . 121.27(18) ?
C30 C29 C28 . . 119.60(19) ?
C30 C29 H15 . . 120.2 ?
C28 C29 H15 . . 120.2 ?
C29 C30 C31 . . 120.25(18) ?
C29 C30 H12 . . 119.9 ?
C31 C30 H12 . . 119.9 ?
C32 C31 C30 . . 119.71(19) ?
C32 C31 H13 . . 120.1 ?
C30 C31 H13 . . 120.1 ?
C31 C32 C33 . . 120.94(19) ?
C31 C32 H14 . . 119.5 ?
C33 C32 H14 . . 119.5 ?
C28 C33 C32 . . 118.19(17) ?
C28 C33 C7 . . 118.92(16) ?
C32 C33 C7 . . 122.89(17) ?
C10 C34 C35 . . 120.4(2) ?
C10 C34 H17 . . 119.8 ?
C35 C34 H17 . . 119.8 ?
C34 C35 C13 . . 120.0(2) ?
C34 C35 H18 . . 120.0 ?
C13 C35 H18 . . 120.0 ?
C5 C36 C37 . . 124.22(18) ?
C5 C36 C38 . . 123.18(19) ?
C37 C36 C38 . . 112.55(18) ?
N2 C37 C36 . . 176.0(2) ?
N3 C38 C36 . . 178.0(3) ?
C14 C39 C15 . . 118.7(2) ?
C14 C39 H24 . . 120.6 ?
C15 C39 H24 . . 120.6 ?

loop_
_geom_bond_atom_site_label_1
_geom_bond_atom_site_label_2
_geom_bond_site_symmetry_2
_geom_bond_distance
_geom_bond_publ_flag
Cl1 C1 . 1.741(3) ?
O1 C28 . 1.377(2) ?
O1 C9 . 1.439(2) ?
Cl2 C1 . 1.751(3) ?
N1 C19 . 1.146(3) ?
N2 C37 . 1.149(3) ?
N3 C38 . 1.149(3) ?
C1 H1 . 0.99 ?
C1 H2 . 0.99 ?
C2 C3 . 1.384(3) ?
C2 C14 . 1.399(4) ?
C2 H3 . 0.95 ?
C3 C4 . 1.398(3) ?
C3 H25 . 0.95 ?
C4 C15 . 1.396(3) ?
C4 C5 . 1.457(3) ?
N4 C20 . 1.271(3) ?
N4 H26 . 0.84 ?
C5 C36 . 1.360(3) ?
C5 C6 . 1.545(3) ?
C6 C20 . 1.537(3) ?
C6 C16 . 1.566(3) ?
C6 C7 . 1.579(2) ?
C7 C33 . 1.508(2) ?
C7 C8 . 1.542(2) ?
C7 H21 . 1.0 ?
C8 C17 . 1.515(2) ?
C8 C27 . 1.552(2) ?
C8 C9 . 1.563(3) ?
C9 C10 . 1.520(3) ?
C9 H16 . 1.0 ?
C10 C34 . 1.387(3) ?
C10 C11 . 1.394(3) ?
C11 C12 . 1.391(3) ?
C11 H19 . 0.95 ?
C12 C13 . 1.378(4) ?
C12 H20 . 0.95 ?
C13 C35 . 1.390(4) ?
C13 H4 . 0.95 ?
C14 C39 . 1.384(3) ?
C14 H5 . 0.95 ?
C15 C39 . 1.390(3) ?
C15 C16 . 1.497(3) ?
C16 H22 . 0.99 ?
C16 H23 . 0.99 ?
C17 C18 . 1.354(3) ?
C17 C21 . 1.458(3) ?
C18 C19 . 1.434(3) ?
C18 C20 . 1.474(3) ?
C21 C26 . 1.398(3) ?
C21 C22 . 1.402(3) ?
C22 C23 . 1.384(3) ?
C22 H11 . 0.95 ?
C23 C24 . 1.389(3) ?
C23 H6 . 0.95 ?
C24 C25 . 1.391(3) ?
C24 H10 . 0.95 ?
C25 C26 . 1.391(3) ?
C25 H9 . 0.95 ?
C26 C27 . 1.506(2) ?
C27 H7 . 0.99 ?
C27 H8 . 0.99 ?
C28 C33 . 1.391(3) ?
C28 C29 . 1.392(3) ?
C29 C30 . 1.378(3) ?
C29 H15 . 0.95 ?
C30 C31 . 1.390(3) ?
C30 H12 . 0.95 ?
C31 C32 . 1.389(3) ?
C31 H13 . 0.95 ?
C32 C33 . 1.394(3) ?
C32 H14 . 0.95 ?
C34 C35 . 1.388(3) ?
C34 H17 . 0.95 ?
C35 H18 . 0.95 ?
C36 C37 . 1.437(3) ?
C36 C38 . 1.442(3) ?
C39 H24 . 0.95 ?

loop_
_geom_hbond_atom_site_label_D
_geom_hbond_atom_site_label_H
_geom_hbond_atom_site_label_A
_geom_hbond_site_symmetry_A
_geom_hbond_distance_DH
_geom_hbond_distance_HA
_geom_hbond_distance_DA
_geom_hbond_angle_DHA
_geom_hbond_publ_flag
C1 H1 N1 . 0.99 2.35 3.261(4) 152.4 ?

loop_
_geom_torsion_atom_site_label_1
_geom_torsion_atom_site_label_2
_geom_torsion_atom_site_label_3
_geom_torsion_atom_site_label_4
_geom_torsion_site_symmetry_1
_geom_torsion_site_symmetry_2
_geom_torsion_site_symmetry_3
_geom_torsion_site_symmetry_4
_geom_torsion
_geom_torsion_publ_flag
C14 C2 C3 C4 . . . . -0.1(3) ?
C2 C3 C4 C15 . . . . -0.4(3) ?
C2 C3 C4 C5 . . . . -179.9(2) ?
C15 C4 C5 C36 . . . . -170.47(19) ?
C3 C4 C5 C36 . . . . 9.1(4) ?
C15 C4 C5 C6 . . . . 9.7(2) ?
C3 C4 C5 C6 . . . . -170.7(2) ?
C36 C5 C6 C20 . . . . 48.5(2) ?
C4 C5 C6 C20 . . . . -131.74(17) ?
C36 C5 C6 C16 . . . . 165.36(18) ?
C4 C5 C6 C16 . . . . -14.85(19) ?
C36 C5 C6 C7 . . . . -74.2(2) ?
C4 C5 C6 C7 . . . . 105.56(17) ?
C20 C6 C7 C33 . . . . 164.87(15) ?
C5 C6 C7 C33 . . . . -73.60(18) ?
C16 C6 C7 C33 . . . . 39.5(2) ?
C20 C6 C7 C8 . . . . 41.2(2) ?
C5 C6 C7 C8 . . . . 162.76(15) ?
C16 C6 C7 C8 . . . . -84.10(19) ?
C33 C7 C8 C17 . . . . -176.88(14) ?
C6 C7 C8 C17 . . . . -51.3(2) ?
C33 C7 C8 C27 . . . . 67.62(19) ?
C6 C7 C8 C27 . . . . -166.81(15) ?
C33 C7 C8 C9 . . . . -56.35(18) ?
C6 C7 C8 C9 . . . . 69.22(19) ?
C28 O1 C9 C10 . . . . -147.87(17) ?
C28 O1 C9 C8 . . . . -22.1(2) ?
C17 C8 C9 O1 . . . . 173.79(15) ?
C7 C8 C9 O1 . . . . 52.5(2) ?
C27 C8 C9 O1 . . . . -72.68(18) ?
C17 C8 C9 C10 . . . . -65.6(2) ?
C7 C8 C9 C10 . . . . 173.07(15) ?
C27 C8 C9 C10 . . . . 47.9(2) ?
O1 C9 C10 C34 . . . . 31.7(2) ?
C8 C9 C10 C34 . . . . -91.7(2) ?
O1 C9 C10 C11 . . . . -148.93(18) ?
C8 C9 C10 C11 . . . . 87.7(2) ?
C34 C10 C11 C12 . . . . 1.5(3) ?
C9 C10 C11 C12 . . . . -177.88(19) ?
C10 C11 C12 C13 . . . . -0.8(3) ?
C11 C12 C13 C35 . . . . -0.6(4) ?
C3 C2 C14 C39 . . . . 0.5(4) ?
C3 C4 C15 C39 . . . . 0.5(3) ?
C5 C4 C15 C39 . . . . -179.94(19) ?
C3 C4 C15 C16 . . . . -179.53(18) ?
C5 C4 C15 C16 . . . . 0.1(2) ?
C39 C15 C16 C6 . . . . 170.5(2) ?
C4 C15 C16 C6 . . . . -9.5(2) ?
C20 C6 C16 C15 . . . . 131.60(16) ?
C5 C6 C16 C15 . . . . 14.20(19) ?
C7 C6 C16 C15 . . . . -101.72(17) ?
C7 C8 C17 C18 . . . . 32.7(2) ?
C27 C8 C17 C18 . . . . 153.80(17) ?
C9 C8 C17 C18 . . . . -88.2(2) ?
C7 C8 C17 C21 . . . . -141.81(15) ?
C27 C8 C17 C21 . . . . -20.75(19) ?
C9 C8 C17 C21 . . . . 97.27(17) ?
C21 C17 C18 C19 . . . . -6.3(3) ?
C8 C17 C18 C19 . . . . -179.59(18) ?
C21 C17 C18 C20 . . . . 170.29(18) ?
C8 C17 C18 C20 . . . . -3.0(3) ?
C17 C18 C20 N4 . . . . 172.84(19) ?
C19 C18 C20 N4 . . . . -10.3(3) ?
C17 C18 C20 C6 . . . . -8.3(3) ?
C19 C18 C20 C6 . . . . 168.52(18) ?
C5 C6 C20 N4 . . . . 47.5(3) ?
C16 C6 C20 N4 . . . . -65.1(2) ?
C7 C6 C20 N4 . . . . 167.32(19) ?
C5 C6 C20 C18 . . . . -131.30(18) ?
C16 C6 C20 C18 . . . . 116.16(18) ?
C7 C6 C20 C18 . . . . -11.4(2) ?
C18 C17 C21 C26 . . . . -160.99(19) ?
C8 C17 C21 C26 . . . . 12.9(2) ?
C18 C17 C21 C22 . . . . 16.0(4) ?
C8 C17 C21 C22 . . . . -170.0(2) ?
C26 C21 C22 C23 . . . . 1.7(3) ?
C17 C21 C22 C23 . . . . -175.0(2) ?
C21 C22 C23 C24 . . . . -1.5(4) ?
C22 C23 C24 C25 . . . . 0.7(4) ?
C23 C24 C25 C26 . . . . 0.1(4) ?
C24 C25 C26 C21 . . . . 0.0(3) ?
C24 C25 C26 C27 . . . . 174.7(2) ?
C22 C21 C26 C25 . . . . -0.9(3) ?
C17 C21 C26 C25 . . . . 176.44(18) ?
C22 C21 C26 C27 . . . . -176.48(18) ?
C17 C21 C26 C27 . . . . 0.9(2) ?
C25 C26 C27 C8 . . . . 171.2(2) ?
C21 C26 C27 C8 . . . . -13.7(2) ?
C17 C8 C27 C26 . . . . 20.17(18) ?
C7 C8 C27 C26 . . . . 139.69(15) ?
C9 C8 C27 C26 . . . . -96.80(16) ?
C9 O1 C28 C33 . . . . -4.2(3) ?
C9 O1 C28 C29 . . . . 175.90(17) ?
O1 C28 C29 C30 . . . . -179.38(18) ?
C33 C28 C29 C30 . . . . 0.7(3) ?
C28 C29 C30 C31 . . . . 0.7(3) ?
C29 C30 C31 C32 . . . . -0.6(3) ?
C30 C31 C32 C33 . . . . -0.8(3) ?
O1 C28 C33 C32 . . . . 178.00(17) ?
C29 C28 C33 C32 . . . . -2.1(3) ?
O1 C28 C33 C7 . . . . -1.2(3) ?
C29 C28 C33 C7 . . . . 178.63(17) ?
C31 C32 C33 C28 . . . . 2.2(3) ?
C31 C32 C33 C7 . . . . -178.63(17) ?
C8 C7 C33 C28 . . . . 32.1(2) ?
C6 C7 C33 C28 . . . . -94.52(19) ?
C8 C7 C33 C32 . . . . -147.15(17) ?
C6 C7 C33 C32 . . . . 86.3(2) ?
C11 C10 C34 C35 . . . . -0.9(3) ?
C9 C10 C34 C35 . . . . 178.5(2) ?
C10 C34 C35 C13 . . . . -0.4(3) ?
C12 C13 C35 C34 . . . . 1.2(4) ?
C4 C5 C36 C37 . . . . 174.87(19) ?
C6 C5 C36 C37 . . . . -5.4(3) ?
C4 C5 C36 C38 . . . . -2.2(3) ?
C6 C5 C36 C38 . . . . 177.51(18) ?
C2 C14 C39 C15 . . . . -0.4(4) ?
C4 C15 C39 C14 . . . . -0.1(3) ?
C16 C15 C39 C14 . . . . 179.9(2) ?
